data_1568037
loop_
_publ_author_name
'Antico, Emanuele'
'Leutzsch, Markus'
'Wessel, Niklas'
'Weyherm&#xfc;ller, Thomas'
'Werl&#xe9;, Christophe'
'Leitner, Walter'

_publ_section_title
;
 Selective oxidation of silanes into silanols with water using
 [MnBr(CO)<sub>5</sub>] as a precatalyst.
;
_journal_issue 1
_journal_name_full 'Chemical science'
_journal_page_first 54
_journal_page_last 60
_journal_paper_doi 10.1039/d2sc05959b
_journal_volume 14
_journal_year 2022
_chemical_formula_moiety 'C16 H22 O3 Si2'
_chemical_formula_sum 'C16 H22 O3 Si2'
_chemical_formula_weight 318.52
_chemical_name_common WLG-EA-494-02
_space_group_crystal_system monoclinic
_space_group_IT_number 14
_space_group_name_Hall '-P 2yn'
_space_group_name_H-M_alt 'P 1 21/n 1'
_atom_sites_solution_hydrogens geom
_atom_sites_solution_primary direct
_atom_sites_solution_secondary difmap
_audit_creation_method 'APEX4 v2021.4-1'
_audit_update_record
;
2022-07-14 deposited with the CCDC.	2022-11-30 downloaded from the CCDC.
;
_cell_angle_alpha 90
_cell_angle_beta 95.735(2)
_cell_angle_gamma 90
_cell_formula_units_Z 8
_cell_length_a 12.9559(7)
_cell_length_b 10.4977(6)
_cell_length_c 28.982(2)
_cell_measurement_reflns_used 9678
_cell_measurement_temperature 85(2)
_cell_measurement_theta_max 30.9790
_cell_measurement_theta_min 2.3999
_cell_volume 3922.0(4)
_computing_cell_refinement 'SAINT V8.40B (Bruker AXS LLC, 2019)'
_computing_data_collection 'Bruker Instrument Service vV6.2.15'
_computing_data_reduction 'SAINT V8.40B (Bruker AXS LLC, 2019)'
_computing_molecular_graphics 'shelXle (C.B. Huebschle, rev 1242)'
_computing_structure_refinement 'SHELXL-2018/3 (Sheldrick, 2018)'
_computing_structure_solution 'SHELXT 2018/2 (Sheldrick, 2018)'
_diffrn_ambient_temperature 85(2)
_diffrn_detector_area_resol_mean 7.3910
_diffrn_measured_fraction_theta_full 0.996
_diffrn_measured_fraction_theta_max 0.996
_diffrn_measurement_device 'KAPPA diffractometer'
_diffrn_measurement_device_type 'Bruker D8 VENTURE'
_diffrn_measurement_method '\w and \f scans'
_diffrn_radiation_monochromator 'multilayer mirror'
_diffrn_radiation_type 'Mo K\a'
_diffrn_radiation_wavelength 0.71073
_diffrn_reflns_av_R_equivalents 0.0420
_diffrn_reflns_av_unetI/netI 0.0254
_diffrn_reflns_limit_h_max 18
_diffrn_reflns_limit_h_min -13
_diffrn_reflns_limit_k_max 15
_diffrn_reflns_limit_k_min -15
_diffrn_reflns_limit_l_max 42
_diffrn_reflns_limit_l_min -42
_diffrn_reflns_number 112870
_diffrn_reflns_theta_full 25.24
_diffrn_reflns_theta_max 31.08
_diffrn_reflns_theta_min 2.06
_diffrn_source 'microfocus sealed tube'
_diffrn_source_current 1.4
_diffrn_source_power 0.07
_diffrn_source_type 'INCOATEC I\mS DIAMOND'
_diffrn_source_voltage 50
_exptl_absorpt_coefficient_mu 0.187
_exptl_absorpt_correction_T_max 0.99
_exptl_absorpt_correction_T_min 0.88
_exptl_absorpt_correction_type multi-scan
_exptl_absorpt_process_details
;
Krause, L., Herbst-Irmer, R., Sheldrick, G. M., Stalke, D. (2015).
"Comparison of silver and molybdenum microfocus X-ray sources for
single-crystal structure determination"
J. Appl. Cryst. 48, 3-10.
doi:10.1107/S1600576714022985
;
_exptl_crystal_colour 'clear colourless'
_exptl_crystal_density_diffrn 1.079
_exptl_crystal_density_method 'not measured'
_exptl_crystal_description platelet
_exptl_crystal_F_000 1360
_exptl_crystal_recrystallization_method 'Re-crystallisation from solvent: chloroform'
_exptl_crystal_size_max 0.155
_exptl_crystal_size_mid 0.140
_exptl_crystal_size_min 0.035
_refine_diff_density_max 0.943
_refine_diff_density_min -0.357
_refine_ls_extinction_method none
_refine_ls_goodness_of_fit_ref 1.054
_refine_ls_hydrogen_treatment constr
_refine_ls_matrix_type full
_refine_ls_number_parameters 391
_refine_ls_number_reflns 12536
_refine_ls_number_restraints 0
_refine_ls_restrained_S_all 1.054
_refine_ls_R_factor_all 0.0634
_refine_ls_R_factor_gt 0.0530
_refine_ls_shift/su_max 0.001
_refine_ls_shift/su_mean 0.000
_refine_ls_structure_factor_coef Fsqd
_refine_ls_weighting_details 'w=1/[\s^2^(Fo^2^)+(0.0613P)^2^+3.5001P] where P=(Fo^2^+2Fc^2^)/3'
_refine_ls_weighting_scheme calc
_refine_ls_wR_factor_gt 0.1353
_refine_ls_wR_factor_ref 0.1426
_reflns_Friedel_coverage 0.000
_reflns_number_gt 10539
_reflns_number_total 12536
_reflns_threshold_expression 'I > 2\s(I)'
_cod_data_source_file d2sc05959b2.cif
_cod_data_source_block CEC0160_85
_cod_depositor_comments
;
The following automatic conversions were performed:

data item '_exptl_absorpt_correction_type' value 'Multi-Scan' was
changed to 'multi-scan' in accordance with the
/home/data/users/saulius/crontab/automatic-downloads/rss-feeds/RSC/lib/dictionaries/cif_core.dic
dictionary named 'cif_core.dic' version 2.4.2 last updated on
2011-04-26.

Automatic conversion script
Id: cif_fix_values 7556 2019-12-06 15:28:31Z antanas 

 Adding full bibliography for 1568035--1568037.cif.

 Adding full bibliography for 1568035--1568037.cif.
;
_cod_database_code 1568037

loop_
_space_group_symop_operation_xyz
'x, y, z'
'-x+1/2, y+1/2, -z+1/2'
'-x, -y, -z'
'x-1/2, -y-1/2, z-1/2'

loop_
_atom_site_type_symbol
_atom_site_label
_atom_site_fract_x
_atom_site_fract_y
_atom_site_fract_z
_atom_site_U_iso_or_equiv
_atom_site_adp_type
_atom_site_calc_flag
_atom_site_refinement_flags_adp
_atom_site_refinement_flags_occupancy
_atom_site_refinement_flags_posn
_atom_site_occupancy
_atom_site_disorder_assembly
_atom_site_disorder_group
Si Si1 0.09380(4) 0.87814(4) 0.43763(2) 0.02437(10) Uani d . . . 1 . .
Si Si2 0.29472(4) 0.83661(4) 0.08007(2) 0.02199(9) Uani d . . . 1 . .
Si Si3 0.41501(4) 0.86810(4) 0.55882(2) 0.02155(9) Uani d . . . 1 . .
Si Si4 0.20503(4) 0.82594(4) 0.91081(2) 0.02396(10) Uani d . . . 1 . .
O O1 0.22783(12) 0.61467(11) 0.26730(4) 0.0321(3) Uani d . . . 1 . .
O O2 0.28884(13) 0.71624(12) 0.04351(4) 0.0347(3) Uani d . . . 1 . .
H H2O 0.267706 0.742246 0.016816 0.052000 Uiso calc U . R 1 . .
O O3 0.19031(10) 0.96187(11) 0.46369(4) 0.0271(2) Uani d . . . 1 . .
H H3O 0.185602 1.037769 0.454539 0.041000 Uiso calc U . R 1 . .
O O4 0.34241(13) 0.59240(12) 0.73574(4) 0.0342(3) Uani d . . . 1 . .
O O5 0.31817(11) 0.96603(12) 0.54331(4) 0.0281(3) Uani d . . . 1 . .
H H5O 0.285391 0.939782 0.518671 0.042000 Uiso calc U . R 1 . .
O O6 0.22384(13) 0.71922(12) 0.95273(4) 0.0339(3) Uani d . . . 1 . .
H H6O 0.193751 0.651016 0.944275 0.051000 Uiso calc U . R 1 . .
C C1 0.13599(13) 0.81007(14) 0.38261(5) 0.0215(3) Uani d . . . 1 . .
C C2 0.06451(14) 0.78054(17) 0.34462(6) 0.0281(3) Uani d . . . 1 . .
H H2 -0.006377 0.802480 0.345581 0.034000 Uiso calc U . R 1 . .
C C3 0.09509(15) 0.71952(17) 0.30532(6) 0.0294(3) Uani d . . . 1 . .
H H3 0.045407 0.699793 0.279967 0.035000 Uiso calc U . R 1 . .
C C4 0.19760(15) 0.68836(14) 0.30371(5) 0.0250(3) Uani d . . . 1 . .
C C5 0.27122(15) 0.71921(17) 0.33973(6) 0.0286(3) Uani d . . . 1 . .
H H5 0.342255 0.699170 0.338060 0.034000 Uiso calc U . R 1 . .
C C6 0.23934(14) 0.78040(16) 0.37865(6) 0.0267(3) Uani d . . . 1 . .
H H6 0.290045 0.802560 0.403308 0.032000 Uiso calc U . R 1 . .
C C7 0.0685(3) 0.7461(2) 0.47773(8) 0.0578(8) Uani d . . . 1 . .
H H7A 0.013501 0.691153 0.463052 0.087000 Uiso calc U . R 1 . .
H H7B 0.046730 0.781406 0.506512 0.087000 Uiso calc U . R 1 . .
H H7C 0.131973 0.695970 0.484750 0.087000 Uiso calc U . R 1 . .
C C8 -0.02090(17) 0.9819(3) 0.42474(9) 0.0491(6) Uani d . . . 1 . .
H H8A -0.077624 0.932379 0.408586 0.074000 Uiso calc U . R 1 . .
H H8B -0.003064 1.052773 0.405025 0.074000 Uiso calc U . R 1 . .
H H8C -0.042778 1.015393 0.453786 0.074000 Uiso calc U . R 1 . .
C C9 0.27165(13) 0.76902(14) 0.13750(5) 0.0204(3) Uani d . . . 1 . .
C C10 0.24446(14) 0.84739(14) 0.17328(5) 0.0242(3) Uani d . . . 1 . .
H H10 0.236687 0.936194 0.167645 0.029000 Uiso calc U . R 1 . .
C C11 0.22831(14) 0.80037(14) 0.21689(5) 0.0232(3) Uani d . . . 1 . .
H H11 0.210076 0.856167 0.240572 0.028000 Uiso calc U . R 1 . .
C C12 0.23925(14) 0.67123(14) 0.22516(5) 0.0224(3) Uani d . . . 1 . .
C C13 0.26401(18) 0.58977(16) 0.19028(6) 0.0340(4) Uani d . . . 1 . .
H H13 0.269845 0.500775 0.195878 0.041000 Uiso calc U . R 1 . .
C C14 0.28019(17) 0.63873(15) 0.14721(6) 0.0295(4) Uani d . . . 1 . .
H H14 0.297598 0.582194 0.123596 0.035000 Uiso calc U . R 1 . .
C C15 0.42370(18) 0.9131(2) 0.08199(8) 0.0428(5) Uani d . . . 1 . .
H H15A 0.425818 0.987248 0.102594 0.064000 Uiso calc U . R 1 . .
H H15B 0.436319 0.940463 0.050717 0.064000 Uiso calc U . R 1 . .
H H15C 0.477288 0.852028 0.093668 0.064000 Uiso calc U . R 1 . .
C C16 0.19177(19) 0.95434(19) 0.06134(7) 0.0388(5) Uani d . . . 1 . .
H H16A 0.197474 1.027677 0.082364 0.058000 Uiso calc U . R 1 . .
H H16B 0.123509 0.914597 0.062059 0.058000 Uiso calc U . R 1 . .
H H16C 0.200071 0.982818 0.029719 0.058000 Uiso calc U . R 1 . .
C C21 0.39027(14) 0.79104(14) 0.61459(5) 0.0223(3) Uani d . . . 1 . .
C C22 0.47244(15) 0.73199(18) 0.64199(6) 0.0299(3) Uani d . . . 1 . .
H H22 0.540441 0.735853 0.632470 0.036000 Uiso calc U . R 1 . .
C C23 0.45632(15) 0.66802(18) 0.68274(6) 0.0308(4) Uani d . . . 1 . .
H H23 0.512405 0.627696 0.700697 0.037000 Uiso calc U . R 1 . .
C C24 0.35724(15) 0.66416(15) 0.69664(5) 0.0270(3) Uani d . . . 1 . .
C C25 0.27460(15) 0.72122(17) 0.67056(6) 0.0301(4) Uani d . . . 1 . .
H H25 0.206955 0.717791 0.680483 0.036000 Uiso calc U . R 1 . .
C C26 0.29160(14) 0.78382(16) 0.62955(6) 0.0267(3) Uani d . . . 1 . .
H H26 0.234763 0.822291 0.611485 0.032000 Uiso calc U . R 1 . .
C C27 0.53747(16) 0.9598(2) 0.56778(7) 0.0383(4) Uani d . . . 1 . .
H H27A 0.593251 0.904170 0.581303 0.057000 Uiso calc U . R 1 . .
H H27B 0.528679 1.031144 0.588854 0.057000 Uiso calc U . R 1 . .
H H27C 0.555297 0.992679 0.537939 0.057000 Uiso calc U . R 1 . .
C C28 0.4187(2) 0.74355(19) 0.51326(6) 0.0389(5) Uani d . . . 1 . .
H H28A 0.470752 0.679177 0.523587 0.058000 Uiso calc U . R 1 . .
H H28B 0.436915 0.782836 0.484488 0.058000 Uiso calc U . R 1 . .
H H28C 0.350430 0.703095 0.507736 0.058000 Uiso calc U . R 1 . .
C C29 0.24908(13) 0.75738(15) 0.85664(5) 0.0222(3) Uani d . . . 1 . .
C C30 0.28030(14) 0.83454(15) 0.82122(6) 0.0247(3) Uani d . . . 1 . .
H H30 0.280869 0.924309 0.825387 0.030000 Uiso calc U . R 1 . .
C C31 0.31062(14) 0.78491(15) 0.78004(5) 0.0239(3) Uani d . . . 1 . .
H H31 0.330769 0.839826 0.756478 0.029000 Uiso calc U . R 1 . .
C C32 0.31079(14) 0.65322(16) 0.77412(5) 0.0242(3) Uani d . . . 1 . .
C C33 0.28092(15) 0.57304(16) 0.80860(6) 0.0265(3) Uani d . . . 1 . .
H H33 0.281582 0.483277 0.804478 0.032000 Uiso calc U . R 1 . .
C C34 0.25013(13) 0.62505(16) 0.84907(5) 0.0243(3) Uani d . . . 1 . .
H H34 0.229160 0.569694 0.872333 0.029000 Uiso calc U . R 1 . .
C C35 0.2844(2) 0.96723(19) 0.92954(7) 0.0419(5) Uani d . . . 1 . .
H H35A 0.275436 1.033071 0.905503 0.063000 Uiso calc U . R 1 . .
H H35B 0.357625 0.942730 0.934509 0.063000 Uiso calc U . R 1 . .
H H35C 0.261962 1.000559 0.958516 0.063000 Uiso calc U . R 1 . .
C C36 0.06540(18) 0.8660(3) 0.90128(8) 0.0462(6) Uani d . . . 1 . .
H H36A 0.053886 0.926668 0.875589 0.069000 Uiso calc U . R 1 . .
H H36B 0.043125 0.904168 0.929512 0.069000 Uiso calc U . R 1 . .
H H36C 0.025262 0.788332 0.893707 0.069000 Uiso calc U . R 1 . .

loop_
_atom_site_aniso_label
_atom_site_aniso_U_11
_atom_site_aniso_U_22
_atom_site_aniso_U_33
_atom_site_aniso_U_12
_atom_site_aniso_U_13
_atom_site_aniso_U_23
Si1 0.0304(2) 0.0224(2) 0.0207(2) -0.00763(17) 0.00454(17) -0.00714(15)
Si2 0.0344(2) 0.01453(17) 0.01752(18) -0.00143(16) 0.00472(16) -0.00095(14)
Si3 0.0286(2) 0.02023(19) 0.01564(18) 0.00032(16) 0.00120(15) 0.00110(14)
Si4 0.0332(2) 0.0204(2) 0.01889(19) 0.00490(17) 0.00587(17) 0.00629(15)
O1 0.0628(9) 0.0178(5) 0.0168(5) 0.0072(5) 0.0103(5) 0.0019(4)
O2 0.0655(10) 0.0204(6) 0.0181(5) -0.0019(6) 0.0034(6) -0.0034(4)
O3 0.0354(7) 0.0205(5) 0.0244(6) -0.0057(5) -0.0025(5) -0.0053(4)
O4 0.0622(9) 0.0208(5) 0.0219(6) -0.0046(6) 0.0153(6) 0.0008(4)
O5 0.0356(7) 0.0250(6) 0.0228(6) 0.0045(5) -0.0022(5) 0.0014(4)
O6 0.0587(9) 0.0231(6) 0.0200(6) 0.0047(6) 0.0039(5) 0.0066(4)
C1 0.0307(8) 0.0161(6) 0.0175(6) -0.0021(5) 0.0007(5) -0.0016(5)
C2 0.0280(8) 0.0330(8) 0.0229(7) -0.0030(7) 0.0001(6) -0.0050(6)
C3 0.0369(9) 0.0321(8) 0.0182(7) -0.0058(7) -0.0015(6) -0.0046(6)
C4 0.0445(10) 0.0152(6) 0.0158(6) 0.0022(6) 0.0056(6) 0.0011(5)
C5 0.0346(9) 0.0266(8) 0.0248(8) 0.0049(7) 0.0045(7) -0.0018(6)
C6 0.0324(9) 0.0258(7) 0.0213(7) -0.0001(6) -0.0007(6) -0.0041(6)
C7 0.107(2) 0.0341(10) 0.0378(11) -0.0305(13) 0.0361(13) -0.0097(9)
C8 0.0320(10) 0.0628(15) 0.0510(13) 0.0075(10) -0.0036(9) -0.0330(11)
C9 0.0271(7) 0.0165(6) 0.0171(6) -0.0007(5) 0.0002(5) -0.0006(5)
C10 0.0391(9) 0.0136(6) 0.0197(7) -0.0018(6) 0.0029(6) -0.0014(5)
C11 0.0367(9) 0.0149(6) 0.0182(6) -0.0006(6) 0.0033(6) -0.0022(5)
C12 0.0347(8) 0.0172(6) 0.0151(6) 0.0009(6) 0.0021(6) 0.0004(5)
C13 0.0678(14) 0.0160(7) 0.0189(7) 0.0096(7) 0.0081(8) 0.0018(5)
C14 0.0543(11) 0.0175(7) 0.0170(7) 0.0076(7) 0.0057(7) -0.0007(5)
C15 0.0481(12) 0.0461(12) 0.0357(10) -0.0171(10) 0.0120(9) 0.0003(9)
C16 0.0601(13) 0.0300(9) 0.0267(8) 0.0156(9) 0.0073(8) 0.0086(7)
C21 0.0328(8) 0.0186(6) 0.0155(6) -0.0043(6) 0.0022(6) -0.0007(5)
C22 0.0296(9) 0.0346(9) 0.0257(8) -0.0004(7) 0.0033(6) 0.0086(7)
C23 0.0362(9) 0.0323(9) 0.0234(8) -0.0013(7) 0.0003(7) 0.0067(6)
C24 0.0447(10) 0.0197(7) 0.0172(7) -0.0068(7) 0.0068(6) -0.0014(5)
C25 0.0342(9) 0.0284(8) 0.0295(8) -0.0050(7) 0.0113(7) -0.0002(6)
C26 0.0312(9) 0.0243(7) 0.0246(7) -0.0015(6) 0.0038(6) 0.0007(6)
C27 0.0335(10) 0.0484(11) 0.0322(9) -0.0111(8) -0.0009(7) 0.0157(8)
C28 0.0649(14) 0.0301(9) 0.0225(8) 0.0115(9) 0.0087(8) -0.0038(7)
C29 0.0250(7) 0.0237(7) 0.0175(6) 0.0021(6) 0.0000(5) 0.0033(5)
C30 0.0325(8) 0.0206(7) 0.0209(7) 0.0026(6) 0.0024(6) 0.0053(5)
C31 0.0326(8) 0.0209(7) 0.0183(7) -0.0023(6) 0.0031(6) 0.0043(5)
C32 0.0325(8) 0.0231(7) 0.0172(6) -0.0047(6) 0.0040(6) 0.0006(5)
C33 0.0376(9) 0.0212(7) 0.0208(7) -0.0079(6) 0.0034(6) 0.0004(5)
C34 0.0297(8) 0.0242(7) 0.0188(7) -0.0047(6) 0.0019(6) 0.0041(5)
C35 0.0684(15) 0.0258(8) 0.0336(10) -0.0084(9) 0.0161(10) -0.0029(7)
C36 0.0410(12) 0.0628(15) 0.0371(11) 0.0205(10) 0.0152(9) 0.0152(10)

loop_
_atom_type_symbol
_atom_type_description
_atom_type_scat_dispersion_real
_atom_type_scat_dispersion_imag
_atom_type_scat_source
C C 0.0033 0.0016 'International Tables Vol C Tables 4.2.6.8 and 6.1.1.4'
H H 0.0000 0.0000 'International Tables Vol C Tables 4.2.6.8 and 6.1.1.4'
O O 0.0106 0.0060 'International Tables Vol C Tables 4.2.6.8 and 6.1.1.4'
Si Si 0.0817 0.0704 'International Tables Vol C Tables 4.2.6.8 and 6.1.1.4'

loop_
_geom_angle_atom_site_label_1
_geom_angle_atom_site_label_2
_geom_angle_atom_site_label_3
_geom_angle_site_symmetry_1
_geom_angle_site_symmetry_3
_geom_angle
_geom_angle_publ_flag
O3 Si1 C8 . . 109.62(9) ?
O3 Si1 C7 . . 106.52(11) ?
C8 Si1 C7 . . 112.15(14) ?
O3 Si1 C1 . . 108.67(7) ?
C8 Si1 C1 . . 110.40(9) ?
C7 Si1 C1 . . 109.35(9) ?
O2 Si2 C15 . . 109.63(10) ?
O2 Si2 C16 . . 109.67(9) ?
C15 Si2 C16 . . 109.87(11) ?
O2 Si2 C9 . . 106.38(7) ?
C15 Si2 C9 . . 111.35(9) ?
C16 Si2 C9 . . 109.88(8) ?
O5 Si3 C27 . . 109.38(9) ?
O5 Si3 C28 . . 108.49(9) ?
C27 Si3 C28 . . 112.46(11) ?
O5 Si3 C21 . . 108.35(7) ?
C27 Si3 C21 . . 108.86(8) ?
C28 Si3 C21 . . 109.21(8) ?
O6 Si4 C36 . . 109.50(10) ?
O6 Si4 C35 . . 106.88(9) ?
C36 Si4 C35 . . 111.52(13) ?
O6 Si4 C29 . . 108.77(7) ?
C36 Si4 C29 . . 109.78(9) ?
C35 Si4 C29 . . 110.32(9) ?
C12 O1 C4 . . 119.60(12) ?
C32 O4 C24 . . 118.87(13) ?
C6 C1 C2 . . 116.87(15) ?
C6 C1 Si1 . . 121.31(12) ?
C2 C1 Si1 . . 121.74(13) ?
C3 C2 C1 . . 121.53(17) ?
C4 C3 C2 . . 119.38(16) ?
C3 C4 C5 . . 121.07(15) ?
C3 C4 O1 . . 120.21(16) ?
C5 C4 O1 . . 118.49(17) ?
C4 C5 C6 . . 118.76(17) ?
C1 C6 C5 . . 122.33(16) ?
C10 C9 C14 . . 116.59(14) ?
C10 C9 Si2 . . 120.97(11) ?
C14 C9 Si2 . . 122.44(12) ?
C11 C10 C9 . . 122.50(14) ?
C12 C11 C10 . . 118.91(14) ?
O1 C12 C11 . . 123.91(14) ?
O1 C12 C13 . . 115.69(14) ?
C11 C12 C13 . . 120.40(14) ?
C14 C13 C12 . . 119.69(15) ?
C13 C14 C9 . . 121.89(15) ?
C26 C21 C22 . . 117.82(15) ?
C26 C21 Si3 . . 122.46(13) ?
C22 C21 Si3 . . 119.65(13) ?
C23 C22 C21 . . 121.47(17) ?
C24 C23 C22 . . 118.89(17) ?
C25 C24 C23 . . 121.19(16) ?
C25 C24 O4 . . 121.17(17) ?
C23 C24 O4 . . 117.45(17) ?
C24 C25 C26 . . 119.34(17) ?
C21 C26 C25 . . 121.28(17) ?
C30 C29 C34 . . 116.72(15) ?
C30 C29 Si4 . . 121.93(12) ?
C34 C29 Si4 . . 121.34(12) ?
C31 C30 C29 . . 122.59(15) ?
C32 C31 C30 . . 118.71(14) ?
O4 C32 C33 . . 115.18(14) ?
O4 C32 C31 . . 124.25(14) ?
C33 C32 C31 . . 120.54(15) ?
C34 C33 C32 . . 119.55(15) ?
C33 C34 C29 . . 121.89(15) ?

loop_
_geom_bond_atom_site_label_1
_geom_bond_atom_site_label_2
_geom_bond_site_symmetry_2
_geom_bond_distance
_geom_bond_publ_flag
Si1 O3 . 1.6485(13) ?
Si1 C8 . 1.850(2) ?
Si1 C7 . 1.859(2) ?
Si1 C1 . 1.8778(16) ?
Si2 O2 . 1.6460(13) ?
Si2 C15 . 1.850(2) ?
Si2 C16 . 1.859(2) ?
Si2 C9 . 1.8606(16) ?
Si3 O5 . 1.6494(13) ?
Si3 C27 . 1.852(2) ?
Si3 C28 . 1.8622(19) ?
Si3 C21 . 1.8635(16) ?
Si4 O6 . 1.6526(13) ?
Si4 C36 . 1.851(2) ?
Si4 C35 . 1.855(2) ?
Si4 C29 . 1.8676(17) ?
O1 C12 . 1.3791(18) ?
O1 C4 . 1.3957(19) ?
O4 C32 . 1.380(2) ?
O4 C24 . 1.3901(19) ?
C1 C6 . 1.391(2) ?
C1 C2 . 1.401(2) ?
C2 C3 . 1.398(2) ?
C3 C4 . 1.373(3) ?
C4 C5 . 1.380(2) ?
C5 C6 . 1.396(2) ?
C9 C10 . 1.396(2) ?
C9 C14 . 1.399(2) ?
C10 C11 . 1.392(2) ?
C11 C12 . 1.382(2) ?
C12 C13 . 1.386(2) ?
C13 C14 . 1.385(2) ?
C21 C26 . 1.392(2) ?
C21 C22 . 1.407(2) ?
C22 C23 . 1.392(2) ?
C23 C24 . 1.384(3) ?
C24 C25 . 1.384(3) ?
C25 C26 . 1.395(2) ?
C29 C30 . 1.399(2) ?
C29 C34 . 1.407(2) ?
C30 C31 . 1.394(2) ?
C31 C32 . 1.393(2) ?
C32 C33 . 1.391(2) ?
C33 C34 . 1.388(2) ?

loop_
_geom_torsion_atom_site_label_1
_geom_torsion_atom_site_label_2
_geom_torsion_atom_site_label_3
_geom_torsion_atom_site_label_4
_geom_torsion_site_symmetry_1
_geom_torsion_site_symmetry_2
_geom_torsion_site_symmetry_3
_geom_torsion_site_symmetry_4
_geom_torsion
_geom_torsion_publ_flag
O3 Si1 C1 C6 . . . . 29.91(15) ?
C8 Si1 C1 C6 . . . . 150.16(15) ?
C7 Si1 C1 C6 . . . . -85.99(18) ?
O3 Si1 C1 C2 . . . . -153.53(14) ?
C8 Si1 C1 C2 . . . . -33.28(18) ?
C7 Si1 C1 C2 . . . . 90.57(18) ?
C6 C1 C2 C3 . . . . 2.5(3) ?
Si1 C1 C2 C3 . . . . -174.24(14) ?
C1 C2 C3 C4 . . . . -0.4(3) ?
C2 C3 C4 C5 . . . . -1.7(3) ?
C2 C3 C4 O1 . . . . 172.62(15) ?
C12 O1 C4 C3 . . . . 79.9(2) ?
C12 O1 C4 C5 . . . . -105.63(19) ?
C3 C4 C5 C6 . . . . 1.5(3) ?
O1 C4 C5 C6 . . . . -172.87(15) ?
C2 C1 C6 C5 . . . . -2.6(2) ?
Si1 C1 C6 C5 . . . . 174.08(13) ?
C4 C5 C6 C1 . . . . 0.7(3) ?
O2 Si2 C9 C10 . . . . -162.98(14) ?
C15 Si2 C9 C10 . . . . 77.63(17) ?
C16 Si2 C9 C10 . . . . -44.33(17) ?
O2 Si2 C9 C14 . . . . 16.90(18) ?
C15 Si2 C9 C14 . . . . -102.49(17) ?
C16 Si2 C9 C14 . . . . 135.55(16) ?
C14 C9 C10 C11 . . . . 1.2(3) ?
Si2 C9 C10 C11 . . . . -178.91(14) ?
C9 C10 C11 C12 . . . . -0.2(3) ?
C4 O1 C12 C11 . . . . 3.9(3) ?
C4 O1 C12 C13 . . . . -176.67(18) ?
C10 C11 C12 O1 . . . . 178.23(17) ?
C10 C11 C12 C13 . . . . -1.2(3) ?
O1 C12 C13 C14 . . . . -177.97(19) ?
C11 C12 C13 C14 . . . . 1.5(3) ?
C12 C13 C14 C9 . . . . -0.4(3) ?
C10 C9 C14 C13 . . . . -0.9(3) ?
Si2 C9 C14 C13 . . . . 179.23(16) ?
O5 Si3 C21 C26 . . . . 21.10(15) ?
C27 Si3 C21 C26 . . . . 139.97(15) ?
C28 Si3 C21 C26 . . . . -96.89(16) ?
O5 Si3 C21 C22 . . . . -162.08(13) ?
C27 Si3 C21 C22 . . . . -43.21(17) ?
C28 Si3 C21 C22 . . . . 79.93(16) ?
C26 C21 C22 C23 . . . . 0.1(3) ?
Si3 C21 C22 C23 . . . . -176.84(14) ?
C21 C22 C23 C24 . . . . -0.8(3) ?
C22 C23 C24 C25 . . . . 0.7(3) ?
C22 C23 C24 O4 . . . . 175.78(16) ?
C32 O4 C24 C25 . . . . -67.6(2) ?
C32 O4 C24 C23 . . . . 117.37(19) ?
C23 C24 C25 C26 . . . . -0.1(3) ?
O4 C24 C25 C26 . . . . -174.91(15) ?
C22 C21 C26 C25 . . . . 0.6(2) ?
Si3 C21 C26 C25 . . . . 177.45(13) ?
C24 C25 C26 C21 . . . . -0.6(3) ?
O6 Si4 C29 C30 . . . . -155.24(14) ?
C36 Si4 C29 C30 . . . . 84.97(17) ?
C35 Si4 C29 C30 . . . . -38.31(17) ?
O6 Si4 C29 C34 . . . . 26.25(16) ?
C36 Si4 C29 C34 . . . . -93.54(16) ?
C35 Si4 C29 C34 . . . . 143.18(15) ?
C34 C29 C30 C31 . . . . 0.4(3) ?
Si4 C29 C30 C31 . . . . -178.17(13) ?
C29 C30 C31 C32 . . . . -0.6(3) ?
C24 O4 C32 C33 . . . . 169.58(17) ?
C24 O4 C32 C31 . . . . -12.4(3) ?
C30 C31 C32 O4 . . . . -177.72(17) ?
C30 C31 C32 C33 . . . . 0.2(3) ?
O4 C32 C33 C34 . . . . 178.51(16) ?
C31 C32 C33 C34 . . . . 0.4(3) ?
C32 C33 C34 C29 . . . . -0.6(3) ?
C30 C29 C34 C33 . . . . 0.2(3) ?
Si4 C29 C34 C33 . . . . 178.82(14) ?
